data_4106362
loop_
_publ_author_name
'William D. Woodul'
'Emma Carter'
'Robert M\"uller'
'Anne F. Richards'
'Andreas Stasch'
'Martin Kaupp'
'Damien M. Murphy'
'Matthias Driess'
'Cameron Jones'

_publ_section_title
;
 A Neutral, Monomeric Germanium(I) Radical
;
_journal_name_full 'Journal of the American Chemical Society'
_journal_page_first 10074
_journal_page_last 10077
_journal_paper_doi 10.1021/ja204344e
_journal_volume 133
_journal_year 2011
_chemical_formula_sum 'C72 H94 Cl Ge Mg2 N6'
_chemical_formula_weight 1200.19
_chemical_name_systematic
; 
 ? 
;
_space_group_IT_number 14
_symmetry_cell_setting monoclinic
_symmetry_space_group_name_Hall '-P 2ybc'
_symmetry_space_group_name_H-M 'P 1 21/c 1'
_atom_sites_solution_hydrogens geom
_atom_sites_solution_primary direct
_atom_sites_solution_secondary difmap
_audit_creation_method SHELXL-97
_cell_angle_alpha 90.00
_cell_angle_beta 90.09(3)
_cell_angle_gamma 90.00
_cell_formula_units_Z 4
_cell_length_a 13.924(3)
_cell_length_b 20.046(4)
_cell_length_c 24.386(5)
_cell_measurement_temperature 123(2)
_cell_volume 6807(2)
_computing_structure_refinement 'SHELXL-97 (Sheldrick, 1997)'
_computing_structure_solution 'SHELXS-97 (Sheldrick, 1990)'
_diffrn_ambient_temperature 123(2)
_diffrn_measured_fraction_theta_full 0.998
_diffrn_measured_fraction_theta_max 0.998
_diffrn_radiation_monochromator graphite
_diffrn_radiation_source 'fine-focus sealed tube'
_diffrn_radiation_type MoK\a
_diffrn_radiation_wavelength 0.71073
_diffrn_reflns_av_R_equivalents 0.0593
_diffrn_reflns_av_sigmaI/netI 0.1330
_diffrn_reflns_limit_h_max 16
_diffrn_reflns_limit_h_min -16
_diffrn_reflns_limit_k_max 20
_diffrn_reflns_limit_k_min -23
_diffrn_reflns_limit_l_max 29
_diffrn_reflns_limit_l_min -28
_diffrn_reflns_number 18775
_diffrn_reflns_theta_full 25.00
_diffrn_reflns_theta_max 25.00
_diffrn_reflns_theta_min 2.93
_exptl_absorpt_coefficient_mu 0.552
_exptl_absorpt_correction_T_max 0.960
_exptl_absorpt_correction_T_min 0.911
_exptl_absorpt_correction_type multi-scan
_exptl_absorpt_process_details 'Sortav (Blessing, 1995)'
_exptl_crystal_colour 'dichroic red-yellow'
_exptl_crystal_density_diffrn 1.171
_exptl_crystal_description plate
_exptl_crystal_F_000 2564
_exptl_crystal_size_max 0.12
_exptl_crystal_size_mid 0.10
_exptl_crystal_size_min 0.07
_refine_diff_density_max 0.649
_refine_diff_density_min -0.459
_refine_diff_density_rms 0.073
_refine_ls_extinction_method none
_refine_ls_goodness_of_fit_ref 1.014
_refine_ls_hydrogen_treatment constr
_refine_ls_matrix_type full
_refine_ls_number_parameters 749
_refine_ls_number_reflns 11947
_refine_ls_number_restraints 0
_refine_ls_restrained_S_all 1.014
_refine_ls_R_factor_all 0.1395
_refine_ls_R_factor_gt 0.0617
_refine_ls_shift/su_max 0.001
_refine_ls_shift/su_mean 0.000
_refine_ls_structure_factor_coef Fsqd
_refine_ls_weighting_details 'calc w=1/[\s^2^(Fo^2^)+(0.0545P)^2^+0.0000P] where P=(Fo^2^+2Fc^2^)/3'
_refine_ls_weighting_scheme calc
_refine_ls_wR_factor_gt 0.1104
_refine_ls_wR_factor_ref 0.1329
_reflns_number_gt 6847
_reflns_number_total 11947
_reflns_threshold_expression >2sigma(I)
_cod_data_source_file ja204344e_si_005.cif
_cod_data_source_block compound2S
_cod_database_code 4106362

loop_
_symmetry_equiv_pos_as_xyz
'x, y, z'
'-x, y+1/2, -z+1/2'
'-x, -y, -z'
'x, -y-1/2, z-1/2'

loop_
_atom_site_label
_atom_site_type_symbol
_atom_site_fract_x
_atom_site_fract_y
_atom_site_fract_z
_atom_site_U_iso_or_equiv
_atom_site_adp_type
_atom_site_occupancy
_atom_site_symmetry_multiplicity
_atom_site_calc_flag
_atom_site_refinement_flags
Ge1 Ge 0.41791(3) 0.28082(2) 0.757052(15) 0.02378(13) Uani 1 1 d .
Cl1 Cl 0.44960(7) 0.46556(5) 0.75362(3) 0.0292(3) Uani 1 1 d .
Mg1 Mg 0.45061(8) 0.38682(7) 0.82600(4) 0.0234(3) Uani 1 1 d .
N1 N 0.3402(2) 0.19884(17) 0.78515(11) 0.0242(8) Uani 1 1 d .
C1 C 0.6091(3) 0.2216(2) 0.71424(14) 0.0312(10) Uani 1 1 d .
H1A H 0.6452 0.1796 0.7129 0.047 Uiso 1 1 calc R
H1B H 0.6444 0.2541 0.7365 0.047 Uiso 1 1 calc R
H1C H 0.6010 0.2390 0.6770 0.047 Uiso 1 1 calc R
Mg2 Mg 0.39829(9) 0.40759(7) 0.66991(4) 0.0249(3) Uani 1 1 d .
N2 N 0.3612(2) 0.31620(16) 0.69607(11) 0.0251(8) Uani 1 1 d .
C2 C 0.5132(3) 0.2095(2) 0.73905(13) 0.0244(10) Uani 1 1 d .
N3 N 0.5684(2) 0.37912(16) 0.87587(11) 0.0240(8) Uani 1 1 d .
C3 C 0.4854(3) 0.1498(2) 0.75673(14) 0.0286(10) Uani 1 1 d .
H3 H 0.5260 0.1119 0.7531 0.034 Uiso 1 1 calc R
N4 N 0.3690(2) 0.42668(15) 0.88732(11) 0.0230(8) Uani 1 1 d .
C4 C 0.3912(3) 0.1444(2) 0.78174(14) 0.0263(10) Uani 1 1 d .
N5 N 0.5124(2) 0.42134(17) 0.61674(11) 0.0247(8) Uani 1 1 d .
C5 C 0.3581(3) 0.0783(2) 0.80287(15) 0.0348(11) Uani 1 1 d .
H5A H 0.3077 0.0851 0.8303 0.052 Uiso 1 1 calc R
H5B H 0.4124 0.0547 0.8197 0.052 Uiso 1 1 calc R
H5C H 0.3325 0.0517 0.7724 0.052 Uiso 1 1 calc R
N6 N 0.3121(2) 0.47610(17) 0.62902(11) 0.0262(8) Uani 1 1 d .
C6 C 0.2488(3) 0.19667(19) 0.81332(14) 0.0248(10) Uani 1 1 d .
C7 C 0.2457(3) 0.2088(2) 0.86989(14) 0.0278(10) Uani 1 1 d .
C8 C 0.1582(3) 0.2038(2) 0.89658(16) 0.0371(11) Uani 1 1 d .
H8 H 0.1556 0.2112 0.9350 0.044 Uiso 1 1 calc R
C9 C 0.0736(3) 0.1882(2) 0.86854(17) 0.0363(11) Uani 1 1 d .
C10 C 0.0803(3) 0.1756(2) 0.81280(17) 0.0345(11) Uani 1 1 d .
H10 H 0.0234 0.1651 0.7931 0.041 Uiso 1 1 calc R
C11 C 0.1665(3) 0.1778(2) 0.78460(14) 0.0270(10) Uani 1 1 d .
C12 C 0.3361(3) 0.2249(2) 0.90180(14) 0.0371(11) Uani 1 1 d .
H12A H 0.3847 0.1906 0.8947 0.056 Uiso 1 1 calc R
H12B H 0.3214 0.2261 0.9411 0.056 Uiso 1 1 calc R
H12C H 0.3607 0.2685 0.8902 0.056 Uiso 1 1 calc R
C13 C -0.0211(3) 0.1833(3) 0.89901(19) 0.0578(14) Uani 1 1 d .
H13A H -0.0604 0.2226 0.8908 0.087 Uiso 1 1 calc R
H13B H -0.0087 0.1812 0.9385 0.087 Uiso 1 1 calc R
H13C H -0.0552 0.1430 0.8874 0.087 Uiso 1 1 calc R
C14 C 0.1704(3) 0.1556(2) 0.72561(14) 0.0381(11) Uani 1 1 d .
H14A H 0.1724 0.1068 0.7240 0.057 Uiso 1 1 calc R
H14B H 0.2281 0.1739 0.7082 0.057 Uiso 1 1 calc R
H14C H 0.1133 0.1717 0.7062 0.057 Uiso 1 1 calc R
C15 C 0.2961(3) 0.2842(2) 0.65928(13) 0.0245(9) Uani 1 1 d .
C16 C 0.1974(3) 0.3016(2) 0.66271(14) 0.0280(10) Uani 1 1 d .
C17 C 0.1335(3) 0.2766(2) 0.62346(15) 0.0323(10) Uani 1 1 d .
H17 H 0.0678 0.2891 0.6257 0.039 Uiso 1 1 calc R
C18 C 0.1614(3) 0.2347(2) 0.58163(14) 0.0315(11) Uani 1 1 d .
C19 C 0.2572(3) 0.2171(2) 0.57963(14) 0.0319(10) Uani 1 1 d .
H19 H 0.2778 0.1879 0.5513 0.038 Uiso 1 1 calc R
C20 C 0.3253(3) 0.2402(2) 0.61700(14) 0.0271(10) Uani 1 1 d .
C21 C 0.1603(3) 0.3435(2) 0.70919(14) 0.0338(11) Uani 1 1 d .
H21A H 0.0988 0.3636 0.6987 0.051 Uiso 1 1 calc R
H21B H 0.2068 0.3789 0.7175 0.051 Uiso 1 1 calc R
H21C H 0.1513 0.3155 0.7417 0.051 Uiso 1 1 calc R
C22 C 0.0897(3) 0.2099(2) 0.53969(16) 0.0454(12) Uani 1 1 d .
H22A H 0.1235 0.1858 0.5106 0.068 Uiso 1 1 calc R
H22B H 0.0552 0.2479 0.5238 0.068 Uiso 1 1 calc R
H22C H 0.0437 0.1799 0.5575 0.068 Uiso 1 1 calc R
C23 C 0.4274(3) 0.2168(2) 0.61254(14) 0.0335(11) Uani 1 1 d .
H23A H 0.4383 0.1802 0.6385 0.050 Uiso 1 1 calc R
H23B H 0.4709 0.2538 0.6211 0.050 Uiso 1 1 calc R
H23C H 0.4396 0.2011 0.5751 0.050 Uiso 1 1 calc R
C24 C 0.6523(3) 0.3692(2) 0.96387(14) 0.0337(11) Uani 1 1 d .
H24A H 0.6870 0.3298 0.9506 0.051 Uiso 1 1 calc R
H24B H 0.6349 0.3628 1.0024 0.051 Uiso 1 1 calc R
H24C H 0.6934 0.4086 0.9604 0.051 Uiso 1 1 calc R
C25 C 0.5625(3) 0.37885(19) 0.93023(14) 0.0260(10) Uani 1 1 d .
C26 C 0.4775(3) 0.3912(2) 0.95925(14) 0.0263(10) Uani 1 1 d .
H26 H 0.4788 0.3793 0.9969 0.032 Uiso 1 1 calc R
C27 C 0.3907(3) 0.41871(19) 0.94052(14) 0.0242(10) Uani 1 1 d .
C28 C 0.3208(3) 0.4422(2) 0.98377(13) 0.0321(11) Uani 1 1 d .
H28A H 0.3187 0.4911 0.9839 0.048 Uiso 1 1 calc R
H28B H 0.3417 0.4262 1.0198 0.048 Uiso 1 1 calc R
H28C H 0.2567 0.4246 0.9756 0.048 Uiso 1 1 calc R
C29 C 0.6620(3) 0.3732(2) 0.85121(13) 0.0262(10) Uani 1 1 d .
C30 C 0.7134(3) 0.4310(2) 0.83773(14) 0.0286(10) Uani 1 1 d .
C31 C 0.8015(3) 0.4233(3) 0.81198(14) 0.0374(12) Uani 1 1 d .
H31 H 0.8373 0.4622 0.8032 0.045 Uiso 1 1 calc R
C32 C 0.8397(3) 0.3617(3) 0.79840(15) 0.0397(12) Uani 1 1 d .
C33 C 0.7884(3) 0.3058(2) 0.81266(14) 0.0366(12) Uani 1 1 d .
H33 H 0.8138 0.2631 0.8041 0.044 Uiso 1 1 calc R
C34 C 0.6991(3) 0.3100(2) 0.83955(14) 0.0315(11) Uani 1 1 d .
C35 C 0.6741(3) 0.4992(2) 0.85111(16) 0.0398(12) Uani 1 1 d .
H35A H 0.7240 0.5328 0.8450 0.060 Uiso 1 1 calc R
H35B H 0.6539 0.5003 0.8896 0.060 Uiso 1 1 calc R
H35C H 0.6188 0.5086 0.8274 0.060 Uiso 1 1 calc R
C36 C 0.9334(3) 0.3551(3) 0.76807(16) 0.0587(15) Uani 1 1 d .
H36A H 0.9712 0.3187 0.7841 0.088 Uiso 1 1 calc R
H36B H 0.9695 0.3970 0.7710 0.088 Uiso 1 1 calc R
H36C H 0.9206 0.3454 0.7294 0.088 Uiso 1 1 calc R
C37 C 0.6471(3) 0.2475(2) 0.85642(15) 0.0401(12) Uani 1 1 d .
H37A H 0.6523 0.2418 0.8962 0.060 Uiso 1 1 calc R
H37B H 0.6758 0.2090 0.8379 0.060 Uiso 1 1 calc R
H37C H 0.5792 0.2510 0.8461 0.060 Uiso 1 1 calc R
C38 C 0.2887(3) 0.4699(2) 0.87525(13) 0.0228(9) Uani 1 1 d .
C39 C 0.3039(3) 0.5391(2) 0.87530(13) 0.0277(10) Uani 1 1 d .
C40 C 0.2244(3) 0.5802(2) 0.86428(14) 0.0332(11) Uani 1 1 d .
H40 H 0.2331 0.6272 0.8641 0.040 Uiso 1 1 calc R
C41 C 0.1338(3) 0.5547(3) 0.85363(15) 0.0368(11) Uani 1 1 d .
C42 C 0.1231(3) 0.4863(2) 0.85275(15) 0.0350(11) Uani 1 1 d .
H42 H 0.0618 0.4681 0.8446 0.042 Uiso 1 1 calc R
C43 C 0.1989(3) 0.4429(2) 0.86338(14) 0.0300(10) Uani 1 1 d .
C44 C 0.4015(3) 0.5688(2) 0.88576(15) 0.0341(11) Uani 1 1 d .
H44A H 0.4277 0.5508 0.9200 0.051 Uiso 1 1 calc R
H44B H 0.3959 0.6174 0.8887 0.051 Uiso 1 1 calc R
H44C H 0.4445 0.5575 0.8554 0.051 Uiso 1 1 calc R
C45 C 0.0499(3) 0.6002(3) 0.84138(17) 0.0528(14) Uani 1 1 d .
H45A H 0.0307 0.5950 0.8029 0.079 Uiso 1 1 calc R
H45B H 0.0688 0.6466 0.8480 0.079 Uiso 1 1 calc R
H45C H -0.0041 0.5886 0.8652 0.079 Uiso 1 1 calc R
C46 C 0.1842(3) 0.3688(2) 0.86350(15) 0.0352(11) Uani 1 1 d .
H46A H 0.1180 0.3586 0.8526 0.053 Uiso 1 1 calc R
H46B H 0.1962 0.3513 0.9004 0.053 Uiso 1 1 calc R
H46C H 0.2288 0.3480 0.8376 0.053 Uiso 1 1 calc R
C47 C 0.6166(3) 0.4979(2) 0.56442(15) 0.0338(11) Uani 1 1 d .
H47A H 0.6712 0.4807 0.5855 0.051 Uiso 1 1 calc R
H47B H 0.6223 0.5464 0.5607 0.051 Uiso 1 1 calc R
H47C H 0.6160 0.4774 0.5279 0.051 Uiso 1 1 calc R
C48 C 0.5239(3) 0.4811(2) 0.59405(13) 0.0257(10) Uani 1 1 d .
C49 C 0.4529(3) 0.5307(2) 0.59310(14) 0.0277(10) Uani 1 1 d .
H49 H 0.4754 0.5741 0.5844 0.033 Uiso 1 1 calc R
C50 C 0.3538(3) 0.5262(2) 0.60304(13) 0.0243(10) Uani 1 1 d .
C51 C 0.2928(3) 0.5825(2) 0.58010(15) 0.0331(11) Uani 1 1 d .
H51A H 0.2495 0.5649 0.5519 0.050 Uiso 1 1 calc R
H51B H 0.3346 0.6166 0.5639 0.050 Uiso 1 1 calc R
H51C H 0.2549 0.6024 0.6097 0.050 Uiso 1 1 calc R
C52 C 0.5848(3) 0.3729(2) 0.60300(14) 0.0266(10) Uani 1 1 d .
C53 C 0.6653(3) 0.3631(2) 0.63609(14) 0.0254(10) Uani 1 1 d .
C54 C 0.7379(3) 0.3197(2) 0.61816(15) 0.0339(11) Uani 1 1 d .
H54 H 0.7928 0.3133 0.6407 0.041 Uiso 1 1 calc R
C55 C 0.7320(3) 0.2863(2) 0.56905(15) 0.0354(11) Uani 1 1 d .
C56 C 0.6476(3) 0.2935(2) 0.53832(15) 0.0357(11) Uani 1 1 d .
H56 H 0.6404 0.2685 0.5055 0.043 Uiso 1 1 calc R
C57 C 0.5743(3) 0.3362(2) 0.55423(14) 0.0279(10) Uani 1 1 d .
C58 C 0.6758(3) 0.3997(2) 0.68954(14) 0.0374(11) Uani 1 1 d .
H58A H 0.6911 0.4466 0.6823 0.056 Uiso 1 1 calc R
H58B H 0.7276 0.3795 0.7111 0.056 Uiso 1 1 calc R
H58C H 0.6155 0.3970 0.7101 0.056 Uiso 1 1 calc R
C59 C 0.8128(3) 0.2430(2) 0.54916(17) 0.0462(12) Uani 1 1 d .
H59A H 0.7910 0.1966 0.5470 0.069 Uiso 1 1 calc R
H59B H 0.8669 0.2461 0.5748 0.069 Uiso 1 1 calc R
H59C H 0.8332 0.2580 0.5128 0.069 Uiso 1 1 calc R
C60 C 0.4849(3) 0.3429(2) 0.51976(14) 0.0397(12) Uani 1 1 d .
H60A H 0.4911 0.3153 0.4868 0.060 Uiso 1 1 calc R
H60B H 0.4764 0.3897 0.5091 0.060 Uiso 1 1 calc R
H60C H 0.4291 0.3282 0.5410 0.060 Uiso 1 1 calc R
C61 C 0.2086(3) 0.4773(2) 0.62989(15) 0.0287(10) Uani 1 1 d .
C62 C 0.1606(3) 0.5108(2) 0.67212(16) 0.0356(11) Uani 1 1 d .
C63 C 0.0611(3) 0.5120(2) 0.6720(2) 0.0494(13) Uani 1 1 d .
H63 H 0.0286 0.5341 0.7010 0.059 Uiso 1 1 calc R
C64 C 0.0072(3) 0.4822(2) 0.6310(2) 0.0516(13) Uani 1 1 d .
C65 C 0.0560(3) 0.4493(2) 0.5899(2) 0.0488(13) Uani 1 1 d .
H65 H 0.0200 0.4283 0.5616 0.059 Uiso 1 1 calc R
C66 C 0.1567(3) 0.4457(2) 0.58805(16) 0.0357(11) Uani 1 1 d .
C67 C 0.2157(3) 0.5455(2) 0.71741(16) 0.0455(12) Uani 1 1 d .
H67A H 0.1731 0.5766 0.7365 0.068 Uiso 1 1 calc R
H67B H 0.2698 0.5700 0.7016 0.068 Uiso 1 1 calc R
H67C H 0.2399 0.5122 0.7434 0.068 Uiso 1 1 calc R
C68 C -0.1017(3) 0.4866(3) 0.6303(3) 0.087(2) Uani 1 1 d .
H68A H -0.1267 0.4755 0.6667 0.130 Uiso 1 1 calc R
H68B H -0.1274 0.4551 0.6033 0.130 Uiso 1 1 calc R
H68C H -0.1212 0.5320 0.6205 0.130 Uiso 1 1 calc R
C69 C 0.2081(3) 0.4102(2) 0.54196(15) 0.0423(12) Uani 1 1 d .
H69A H 0.2524 0.4412 0.5240 0.063 Uiso 1 1 calc R
H69B H 0.1609 0.3941 0.5152 0.063 Uiso 1 1 calc R
H69C H 0.2442 0.3723 0.5568 0.063 Uiso 1 1 calc R
C70 C 1.0010(3) 0.4652(2) 0.99201(19) 0.0563(14) Uiso 1 1 d .
H70A H 1.0040 0.4375 1.0256 0.068 Uiso 1 1 calc R
H70B H 1.0605 0.4569 0.9709 0.068 Uiso 1 1 calc R
C71 C 0.9147(3) 0.4423(3) 0.95746(19) 0.0573(14) Uiso 1 1 d .
H71A H 0.8553 0.4480 0.9791 0.069 Uiso 1 1 calc R
H71B H 0.9096 0.4710 0.9246 0.069 Uiso 1 1 calc R
C72 C 0.9226(3) 0.3721(2) 0.94004(17) 0.0504(13) Uiso 1 1 d .
H72A H 0.9794 0.3667 0.9167 0.076 Uiso 1 1 calc R
H72B H 0.8650 0.3595 0.9194 0.076 Uiso 1 1 calc R
H72C H 0.9288 0.3435 0.9724 0.076 Uiso 1 1 calc R

loop_
_atom_site_aniso_label
_atom_site_aniso_U_11
_atom_site_aniso_U_22
_atom_site_aniso_U_33
_atom_site_aniso_U_23
_atom_site_aniso_U_13
_atom_site_aniso_U_12
Ge1 0.0258(2) 0.0217(3) 0.0239(2) -0.0011(2) -0.00022(17) -0.0002(2)
Cl1 0.0396(6) 0.0244(7) 0.0237(5) 0.0002(4) 0.0009(4) -0.0041(5)
Mg1 0.0214(7) 0.0282(9) 0.0205(6) -0.0007(6) 0.0008(5) 0.0012(6)
N1 0.0217(18) 0.027(2) 0.0243(16) -0.0008(15) -0.0001(14) -0.0018(16)
C1 0.031(2) 0.030(3) 0.033(2) -0.003(2) 0.0035(18) 0.003(2)
Mg2 0.0258(7) 0.0256(9) 0.0232(6) -0.0008(6) 0.0005(5) -0.0007(6)
N2 0.0262(18) 0.026(2) 0.0231(16) -0.0038(15) -0.0013(14) 0.0003(16)
C2 0.028(2) 0.026(3) 0.0195(19) -0.0020(19) -0.0027(17) 0.000(2)
N3 0.0242(19) 0.025(2) 0.0230(16) -0.0010(15) 0.0021(14) 0.0005(15)
C3 0.030(3) 0.024(3) 0.031(2) -0.001(2) -0.0014(19) 0.009(2)
N4 0.0254(18) 0.022(2) 0.0213(16) -0.0005(14) 0.0009(14) 0.0010(16)
C4 0.030(2) 0.019(3) 0.030(2) -0.0012(19) -0.0051(18) 0.000(2)
N5 0.0231(19) 0.026(2) 0.0249(16) 0.0015(16) -0.0027(14) 0.0037(17)
C5 0.041(3) 0.026(3) 0.038(2) 0.003(2) 0.0044(19) 0.000(2)
N6 0.027(2) 0.031(2) 0.0208(16) -0.0017(16) 0.0031(14) -0.0001(17)
C6 0.025(2) 0.016(3) 0.033(2) 0.0042(18) 0.0024(18) -0.0004(19)
C7 0.034(2) 0.020(3) 0.029(2) 0.0020(19) 0.0012(19) 0.000(2)
C8 0.044(3) 0.034(3) 0.033(2) -0.003(2) 0.010(2) -0.001(2)
C9 0.033(3) 0.023(3) 0.053(3) 0.002(2) 0.012(2) -0.001(2)
C10 0.027(2) 0.026(3) 0.051(3) 0.002(2) -0.003(2) -0.005(2)
C11 0.028(2) 0.022(3) 0.032(2) 0.0022(19) 0.0008(19) -0.004(2)
C12 0.042(3) 0.045(3) 0.025(2) -0.002(2) -0.0025(19) -0.005(2)
C13 0.046(3) 0.049(4) 0.079(3) -0.009(3) 0.020(3) -0.012(3)
C14 0.039(3) 0.036(3) 0.039(2) 0.004(2) -0.009(2) -0.013(2)
C15 0.030(2) 0.019(3) 0.0241(19) 0.0039(19) 0.0010(17) -0.002(2)
C16 0.027(2) 0.027(3) 0.030(2) 0.0040(19) 0.0007(18) 0.000(2)
C17 0.023(2) 0.038(3) 0.037(2) 0.010(2) 0.0005(19) -0.002(2)
C18 0.036(3) 0.035(3) 0.023(2) 0.002(2) -0.0029(18) -0.008(2)
C19 0.043(3) 0.027(3) 0.026(2) -0.004(2) -0.0003(19) 0.002(2)
C20 0.027(2) 0.033(3) 0.0217(19) -0.0008(19) 0.0009(17) 0.005(2)
C21 0.034(2) 0.035(3) 0.033(2) 0.005(2) 0.0051(19) 0.006(2)
C22 0.043(3) 0.052(4) 0.041(2) 0.000(2) -0.009(2) -0.011(3)
C23 0.039(3) 0.036(3) 0.025(2) -0.010(2) -0.0005(18) 0.004(2)
C24 0.032(3) 0.043(3) 0.026(2) 0.000(2) -0.0011(18) -0.002(2)
C25 0.033(3) 0.020(3) 0.025(2) -0.0006(18) -0.0017(19) -0.001(2)
C26 0.032(3) 0.028(3) 0.0189(18) 0.0046(18) 0.0012(18) 0.000(2)
C27 0.027(2) 0.020(3) 0.026(2) -0.0001(18) 0.0058(18) -0.0093(19)
C28 0.041(3) 0.034(3) 0.0206(19) 0.0006(19) 0.0082(18) -0.001(2)
C29 0.028(2) 0.030(3) 0.0207(19) -0.0002(19) -0.0038(18) 0.003(2)
C30 0.025(2) 0.041(3) 0.0203(19) 0.003(2) -0.0030(18) -0.002(2)
C31 0.032(3) 0.058(4) 0.023(2) -0.001(2) -0.0033(19) -0.013(3)
C32 0.023(3) 0.069(4) 0.027(2) -0.007(2) -0.0003(19) 0.004(3)
C33 0.030(3) 0.053(4) 0.027(2) -0.012(2) -0.0089(19) 0.015(2)
C34 0.032(3) 0.039(3) 0.024(2) 0.000(2) -0.0083(19) 0.008(2)
C35 0.047(3) 0.033(3) 0.039(2) 0.002(2) -0.002(2) -0.008(2)
C36 0.027(3) 0.102(5) 0.046(3) -0.015(3) 0.003(2) 0.007(3)
C37 0.049(3) 0.036(3) 0.035(2) -0.004(2) -0.004(2) 0.012(2)
C38 0.026(2) 0.025(3) 0.0166(18) -0.0011(18) 0.0037(16) 0.006(2)
C39 0.037(3) 0.026(3) 0.0199(19) -0.0006(19) 0.0050(18) 0.004(2)
C40 0.047(3) 0.028(3) 0.025(2) 0.0042(19) 0.010(2) 0.008(2)
C41 0.036(3) 0.046(4) 0.029(2) 0.002(2) 0.0058(19) 0.015(3)
C42 0.027(3) 0.046(4) 0.032(2) -0.002(2) -0.0007(18) 0.004(2)
C43 0.027(2) 0.037(3) 0.025(2) 0.000(2) 0.0049(18) 0.004(2)
C44 0.041(3) 0.028(3) 0.034(2) -0.001(2) 0.0035(19) -0.006(2)
C45 0.048(3) 0.062(4) 0.048(3) 0.007(3) 0.004(2) 0.032(3)
C46 0.028(3) 0.038(3) 0.039(2) -0.004(2) -0.0002(19) -0.004(2)
C47 0.035(3) 0.038(3) 0.029(2) 0.002(2) 0.0042(19) 0.003(2)
C48 0.026(2) 0.033(3) 0.0180(19) -0.0005(19) -0.0017(17) -0.003(2)
C49 0.031(3) 0.025(3) 0.028(2) 0.0014(19) 0.0017(18) -0.003(2)
C50 0.033(3) 0.021(3) 0.0193(19) 0.0005(18) -0.0008(18) 0.003(2)
C51 0.039(3) 0.027(3) 0.034(2) 0.008(2) 0.0050(19) 0.001(2)
C52 0.029(2) 0.028(3) 0.023(2) 0.0040(19) 0.0052(18) 0.001(2)
C53 0.023(2) 0.028(3) 0.026(2) 0.0040(19) 0.0012(18) -0.002(2)
C54 0.028(2) 0.036(3) 0.037(2) 0.006(2) 0.0011(19) 0.003(2)
C55 0.032(3) 0.036(3) 0.038(2) 0.002(2) 0.006(2) 0.003(2)
C56 0.037(3) 0.041(3) 0.029(2) -0.006(2) 0.006(2) -0.002(2)
C57 0.029(2) 0.031(3) 0.023(2) 0.0020(19) 0.0028(18) 0.002(2)
C58 0.032(3) 0.044(3) 0.036(2) 0.002(2) -0.0061(19) -0.001(2)
C59 0.037(3) 0.049(3) 0.052(3) -0.009(2) 0.010(2) 0.009(2)
C60 0.042(3) 0.050(3) 0.027(2) -0.003(2) -0.0015(19) 0.002(2)
C61 0.025(2) 0.026(3) 0.035(2) 0.005(2) 0.0049(19) 0.001(2)
C62 0.034(3) 0.031(3) 0.042(2) 0.007(2) 0.010(2) 0.009(2)
C63 0.043(3) 0.036(3) 0.070(3) 0.005(3) 0.025(3) 0.007(3)
C64 0.028(3) 0.036(3) 0.090(4) 0.009(3) 0.012(3) 0.002(2)
C65 0.033(3) 0.039(3) 0.074(3) 0.005(3) -0.009(3) -0.004(2)
C66 0.034(3) 0.029(3) 0.044(3) 0.008(2) -0.002(2) 0.001(2)
C67 0.057(3) 0.038(3) 0.042(2) 0.000(2) 0.020(2) 0.010(3)
C68 0.030(3) 0.065(5) 0.165(6) 0.002(4) 0.003(3) 0.003(3)
C69 0.042(3) 0.045(3) 0.040(2) 0.000(2) -0.006(2) -0.006(2)

loop_
_atom_type_symbol
_atom_type_description
_atom_type_scat_dispersion_real
_atom_type_scat_dispersion_imag
_atom_type_scat_source
C C 0.0033 0.0016 'International Tables Vol C Tables 4.2.6.8 and 6.1.1.4'
H H 0.0000 0.0000 'International Tables Vol C Tables 4.2.6.8 and 6.1.1.4'
N N 0.0061 0.0033 'International Tables Vol C Tables 4.2.6.8 and 6.1.1.4'
Mg Mg 0.0486 0.0363 'International Tables Vol C Tables 4.2.6.8 and 6.1.1.4'
Ge Ge 0.1547 1.8001 'International Tables Vol C Tables 4.2.6.8 and 6.1.1.4'
Cl Cl 0.1484 0.1585 'International Tables Vol C Tables 4.2.6.8 and 6.1.1.4'

loop_
_geom_angle_atom_site_label_1
_geom_angle_atom_site_label_2
_geom_angle_atom_site_label_3
_geom_angle
_geom_angle_site_symmetry_1
N2 Ge1 C2 112.66(13) .
N2 Ge1 N1 110.49(12) .
C2 Ge1 N1 81.54(15) .
N2 Ge1 Mg1 105.61(10) .
C2 Ge1 Mg1 125.32(11) .
N1 Ge1 Mg1 119.63(8) .
Mg1 Cl1 Mg2 107.80(6) .
N4 Mg1 N3 92.33(12) .
N4 Mg1 Cl1 106.39(10) .
N3 Mg1 Cl1 119.82(11) .
N4 Mg1 Ge1 131.20(10) .
N3 Mg1 Ge1 115.94(10) .
Cl1 Mg1 Ge1 93.36(5) .
C4 N1 C6 118.9(3) .
C4 N1 Ge1 110.9(3) .
C6 N1 Ge1 129.5(3) .
N2 Mg2 N5 121.23(14) .
N2 Mg2 N6 127.38(14) .
N5 Mg2 N6 93.11(13) .
N2 Mg2 Cl1 104.04(9) .
N5 Mg2 Cl1 103.60(10) .
N6 Mg2 Cl1 104.68(10) .
C15 N2 Ge1 127.6(3) .
C15 N2 Mg2 112.0(2) .
Ge1 N2 Mg2 120.13(15) .
C3 C2 C1 122.8(4) .
C3 C2 Ge1 112.3(3) .
C1 C2 Ge1 124.6(3) .
C25 N3 C29 118.2(3) .
C25 N3 Mg1 122.9(2) .
C29 N3 Mg1 118.9(2) .
C2 C3 C4 117.8(4) .
C27 N4 C38 116.2(3) .
C27 N4 Mg1 122.4(2) .
C38 N4 Mg1 121.1(2) .
N1 C4 C3 117.1(4) .
N1 C4 C5 123.5(4) .
C3 C4 C5 119.3(4) .
C48 N5 C52 115.2(3) .
C48 N5 Mg2 118.3(3) .
C52 N5 Mg2 126.5(2) .
C50 N6 C61 115.7(3) .
C50 N6 Mg2 118.6(3) .
C61 N6 Mg2 125.5(3) .
C11 C6 C7 121.0(3) .
C11 C6 N1 119.5(3) .
C7 C6 N1 119.3(3) .
C8 C7 C6 118.6(3) .
C8 C7 C12 120.3(3) .
C6 C7 C12 121.1(3) .
C7 C8 C9 121.8(4) .
C10 C9 C8 117.6(4) .
C10 C9 C13 121.9(4) .
C8 C9 C13 120.5(4) .
C11 C10 C9 122.8(4) .
C10 C11 C6 118.1(3) .
C10 C11 C14 119.8(3) .
C6 C11 C14 121.9(3) .
C20 C15 C16 118.3(3) .
C20 C15 N2 123.7(3) .
C16 C15 N2 117.8(3) .
C17 C16 C15 119.1(3) .
C17 C16 C21 119.9(3) .
C15 C16 C21 121.0(3) .
C18 C17 C16 123.0(4) .
C17 C18 C19 117.1(4) .
C17 C18 C22 120.9(4) .
C19 C18 C22 122.0(4) .
C18 C19 C20 123.3(4) .
C19 C20 C15 119.1(3) .
C19 C20 C23 119.5(3) .
C15 C20 C23 121.3(3) .
N3 C25 C26 123.8(3) .
N3 C25 C24 119.4(3) .
C26 C25 C24 116.6(3) .
C25 C26 C27 129.2(3) .
N4 C27 C26 123.7(3) .
N4 C27 C28 119.6(3) .
C26 C27 C28 116.8(3) .
C34 C29 C30 120.9(4) .
C34 C29 N3 119.6(4) .
C30 C29 N3 119.4(4) .
C31 C30 C29 117.7(4) .
C31 C30 C35 121.4(4) .
C29 C30 C35 120.9(4) .
C32 C31 C30 123.2(4) .
C33 C32 C31 117.8(4) .
C33 C32 C36 120.3(5) .
C31 C32 C36 121.9(5) .
C32 C33 C34 121.9(4) .
C29 C34 C33 118.4(4) .
C29 C34 C37 121.4(4) .
C33 C34 C37 120.2(4) .
C43 C38 C39 121.3(4) .
C43 C38 N4 120.2(4) .
C39 C38 N4 118.4(3) .
C38 C39 C40 117.4(4) .
C38 C39 C44 121.8(4) .
C40 C39 C44 120.8(4) .
C41 C40 C39 122.5(4) .
C42 C41 C40 117.8(4) .
C42 C41 C45 120.9(4) .
C40 C41 C45 121.2(5) .
C41 C42 C43 122.5(4) .
C42 C43 C38 118.4(4) .
C42 C43 C46 121.1(4) .
C38 C43 C46 120.5(4) .
N5 C48 C49 124.1(4) .
N5 C48 C47 120.1(4) .
C49 C48 C47 115.8(4) .
C48 C49 C50 130.2(4) .
N6 C50 C49 124.3(4) .
N6 C50 C51 119.7(3) .
C49 C50 C51 116.0(3) .
C53 C52 C57 119.9(4) .
C53 C52 N5 121.6(3) .
C57 C52 N5 118.5(3) .
C52 C53 C54 119.1(3) .
C52 C53 C58 120.6(4) .
C54 C53 C58 120.3(3) .
C55 C54 C53 122.1(4) .
C54 C55 C56 117.7(4) .
C54 C55 C59 121.3(4) .
C56 C55 C59 121.0(4) .
C57 C56 C55 122.1(4) .
C56 C57 C52 118.9(3) .
C56 C57 C60 120.5(3) .
C52 C57 C60 120.7(4) .
C62 C61 C66 120.4(4) .
C62 C61 N6 119.8(3) .
C66 C61 N6 119.8(3) .
C63 C62 C61 119.0(4) .
C63 C62 C67 120.0(4) .
C61 C62 C67 121.0(4) .
C64 C63 C62 122.4(4) .
C65 C64 C63 117.6(4) .
C65 C64 C68 120.8(5) .
C63 C64 C68 121.5(5) .
C64 C65 C66 122.7(4) .
C61 C66 C65 117.8(4) .
C61 C66 C69 120.7(4) .
C65 C66 C69 121.5(4) .
C70 C70 C71 114.8(5) 3_767
C72 C71 C70 112.6(4) .

loop_
_geom_bond_atom_site_label_1
_geom_bond_atom_site_label_2
_geom_bond_distance
_geom_bond_site_symmetry_2
Ge1 N2 1.826(3) .
Ge1 C2 2.000(4) .
Ge1 N1 2.084(3) .
Ge1 Mg1 2.7472(14) .
Cl1 Mg1 2.3681(15) .
Cl1 Mg2 2.4542(15) .
Mg1 N4 2.043(3) .
Mg1 N3 2.046(3) .
N1 C4 1.304(5) .
N1 C6 1.448(4) .
C1 C2 1.487(5) .
Mg2 N2 2.008(3) .
Mg2 N5 2.071(3) .
Mg2 N6 2.078(3) .
N2 C15 1.427(4) .
C2 C3 1.328(5) .
N3 C25 1.328(4) .
N3 C29 1.442(5) .
C3 C4 1.453(5) .
N4 C27 1.341(4) .
N4 C38 1.445(5) .
C4 C5 1.495(5) .
N5 C48 1.330(5) .
N5 C52 1.439(5) .
N6 C50 1.322(5) .
N6 C61 1.442(5) .
C6 C11 1.394(5) .
C6 C7 1.402(5) .
C7 C8 1.386(5) .
C7 C12 1.514(5) .
C8 C9 1.396(5) .
C9 C10 1.386(5) .
C9 C13 1.517(5) .
C10 C11 1.384(5) .
C11 C14 1.507(5) .
C15 C20 1.417(5) .
C15 C16 1.421(5) .
C16 C17 1.398(5) .
C16 C21 1.503(5) .
C17 C18 1.378(5) .
C18 C19 1.381(5) .
C18 C22 1.513(5) .
C19 C20 1.392(5) .
C20 C23 1.501(5) .
C24 C25 1.507(5) .
C25 C26 1.401(5) .
C26 C27 1.404(5) .
C27 C28 1.512(5) .
C29 C34 1.397(5) .
C29 C30 1.401(5) .
C30 C31 1.387(5) .
C30 C35 1.507(6) .
C31 C32 1.385(6) .
C32 C33 1.375(6) .
C32 C36 1.507(5) .
C33 C34 1.409(5) .
C34 C37 1.506(6) .
C38 C43 1.392(5) .
C38 C39 1.403(5) .
C39 C40 1.404(5) .
C39 C44 1.505(5) .
C40 C41 1.385(6) .
C41 C42 1.380(6) .
C41 C45 1.511(6) .
C42 C43 1.391(5) .
C43 C46 1.500(6) .
C47 C48 1.518(5) .
C48 C49 1.401(5) .
C49 C50 1.404(5) .
C50 C51 1.519(5) .
C52 C53 1.394(5) .
C52 C57 1.406(5) .
C53 C54 1.403(5) .
C53 C58 1.503(5) .
C54 C55 1.375(5) .
C55 C56 1.400(5) .
C55 C59 1.502(5) .
C56 C57 1.388(5) .
C57 C60 1.507(5) .
C61 C62 1.401(5) .
C61 C66 1.401(5) .
C62 C63 1.386(6) .
C62 C67 1.513(6) .
C63 C64 1.383(6) .
C64 C65 1.380(6) .
C64 C68 1.519(6) .
C65 C66 1.404(6) .
C66 C69 1.511(6) .
C70 C70 1.449(9) 3_767
C70 C71 1.536(6) .
C71 C72 1.474(6) .
